data_1520868
loop_
_publ_author_name
'Bougerol-Chaillout, C.'
'Bordet, P.'
'Kazakov, S.M.'
'Pshirkov, J.S.'
'Putilin, S.N.'
'Antipov, E.V.'
'Dooryhee, E.'
'Fitch, A.'

_publ_section_title
;
 Structure determination of Sr1.25 Bi0.75 O3 and Sr0.4 K0.6 Bi O3 as a
 function of temperature from synchrotron X-ray powder diffraction data
;
_journal_name_full 'Journal of Solid State Chemistry'
_journal_page_first 316
_journal_page_last 323
_journal_volume 150
_journal_year 2000
_chemical_formula_sum 'Bi0.75 O3 Sr1.25'
_chemical_name_systematic 'Sr1.25 Bi0.75 O3'
_space_group_IT_number 14
_symmetry_space_group_name_Hall '-P 2yn'
_symmetry_space_group_name_H-M 'P 1 21/n 1'
_cell_angle_alpha 90
_cell_angle_beta 90.042
_cell_angle_gamma 90
_cell_formula_units_Z 4
_cell_length_a 5.94761
_cell_length_b 6.09707
_cell_length_c 8.48555
_cell_volume 307.711
_citation_journal_id_ASTM JSSCBI
_cod_data_source_file Bougerol-Chaillout_JSSCBI_2000_1804.cif
_cod_data_source_block Bi0.75O3Sr1.25
_cod_original_cell_volume 307.7114
_cod_original_sg_symbol_Hall '-P 2ybc (x-z,y,z)'
_cod_database_code 1520868

loop_
_symmetry_equiv_pos_as_xyz
x,y,z
-x+1/2,y+1/2,-z+1/2
-x,-y,-z
x-1/2,-y-1/2,z-1/2

loop_
_atom_site_label
_atom_site_type_symbol
_atom_site_fract_x
_atom_site_fract_y
_atom_site_fract_z
_atom_site_occupancy
_atom_site_U_iso_or_equiv
O1 O-2 0.402 0.461 0.247 1 0.0
Bi1 Bi+4 0 0 0 0.5 0.0
Sr1 Sr+2 -0.0138 0.5466 0.2496 1 0.0
O3 O-2 0.191 0.72 0.565 1 0.0
Sr2 Sr+2 0 0 0 0.5 0.0
Bi2 Bi+5 0 0 0.5 1 0.0
O2 O-2 0.28 0.195 0.536 1 0.0
